data_4030161
loop_
_publ_author_name
'Helmy, Sameh'
'Oh, Saemi'
'Leibfarth, Frank A.'
'Hawker, Craig J.'
'Read de Alaniz, Javier'

_publ_section_title
;
 Design and synthesis of donor-acceptor Stenhouse adducts: a visible light
 photoswitch derived from furfural.
;
_journal_issue 23
_journal_name_full 'The Journal of organic chemistry'
_journal_page_first 11316
_journal_page_last 11329
_journal_paper_doi 10.1021/jo502206g
_journal_volume 79
_journal_year 2014
_chemical_formula_sum 'C16 H22 Cl2 N O5'
_chemical_formula_weight 379.24
_chemical_name_systematic
;
 ?
;
_space_group_crystal_system monoclinic
_space_group_IT_number 14
_space_group_name_Hall '-P 2ybc'
_space_group_name_H-M_alt 'P 1 21/c 1'
_symmetry_space_group_name_Hall '-P 2ybc'
_symmetry_space_group_name_H-M 'P 1 21/c 1'
_atom_sites_solution_hydrogens geom
_audit_creation_method SHELXL-2013
_cell_angle_alpha 90
_cell_angle_beta 104.169(4)
_cell_angle_gamma 90
_cell_formula_units_Z 4
_cell_length_a 17.2369(13)
_cell_length_b 7.8216(7)
_cell_length_c 14.1194(12)
_cell_measurement_temperature 100(2)
_cell_volume 1845.7(3)
_computing_structure_refinement 'SHELXL-2013 (Sheldrick, 2013)'
_diffrn_ambient_temperature 100(2)
_diffrn_measured_fraction_theta_full 0.993
_diffrn_measured_fraction_theta_max 0.989
_diffrn_measurement_device_type 'Bruker Kappa Apex II'
_diffrn_measurement_method 'Omega scan'
_diffrn_radiation_type MoK\a
_diffrn_radiation_wavelength 0.71073
_diffrn_reflns_av_R_equivalents 0.0228
_diffrn_reflns_av_unetI/netI 0.0353
_diffrn_reflns_Laue_measured_fraction_full 0.993
_diffrn_reflns_Laue_measured_fraction_max 0.989
_diffrn_reflns_limit_h_max 19
_diffrn_reflns_limit_h_min -22
_diffrn_reflns_limit_k_max 9
_diffrn_reflns_limit_k_min -10
_diffrn_reflns_limit_l_max 18
_diffrn_reflns_limit_l_min -11
_diffrn_reflns_number 7606
_diffrn_reflns_point_group_measured_fraction_full 0.993
_diffrn_reflns_point_group_measured_fraction_max 0.989
_diffrn_reflns_theta_full 25.242
_diffrn_reflns_theta_max 27.113
_diffrn_reflns_theta_min 2.437
_exptl_absorpt_coefficient_mu 0.376
_exptl_absorpt_correction_T_max 0.7455
_exptl_absorpt_correction_T_min 0.6170
_exptl_absorpt_correction_type multi-scan
_exptl_absorpt_process_details sadabs
_exptl_crystal_colour red
_exptl_crystal_density_diffrn 1.365
_exptl_crystal_description plate
_exptl_crystal_F_000 796
_exptl_crystal_size_max 0.300
_exptl_crystal_size_mid 0.200
_exptl_crystal_size_min 0.050
_refine_diff_density_max 0.766
_refine_diff_density_min -0.435
_refine_diff_density_rms 0.071
_refine_ls_extinction_method none
_refine_ls_goodness_of_fit_ref 1.082
_refine_ls_hydrogen_treatment constr
_refine_ls_matrix_type full
_refine_ls_number_parameters 221
_refine_ls_number_reflns 4013
_refine_ls_number_restraints 0
_refine_ls_restrained_S_all 1.082
_refine_ls_R_factor_all 0.0631
_refine_ls_R_factor_gt 0.0495
_refine_ls_shift/su_max 0.000
_refine_ls_shift/su_mean 0.000
_refine_ls_structure_factor_coef Fsqd
_refine_ls_weighting_details 'w=1/[\s^2^(Fo^2^)+(0.0569P)^2^+3.0039P] where P=(Fo^2^+2Fc^2^)/3'
_refine_ls_weighting_scheme calc
_refine_ls_wR_factor_gt 0.1337
_refine_ls_wR_factor_ref 0.1405
_reflns_Friedel_coverage 0.000
_reflns_number_gt 3257
_reflns_number_total 4013
_reflns_threshold_expression 'I > 2\s(I)'
_cod_data_source_file 22.cif
_cod_data_source_block s01032014
_cod_depositor_comments 'Adding full bibliography for 4030156--4030166.cif.'
_cod_database_code 4030161
_shelx_space_group_comment
;
The symmetry employed for this shelxl refinement is uniquely defined
by the following loop, which should always be used as a source of
symmetry information in preference to the above space-group names.
They are only intended as comments.
;
_shelx_estimated_absorpt_t_min 0.896
_shelx_estimated_absorpt_t_max 0.981
_shelxl_version_number 2013-3

loop_
_space_group_symop_operation_xyz
'x, y, z'
'-x, y+1/2, -z+1/2'
'-x, -y, -z'
'x, -y-1/2, z-1/2'

loop_
_atom_site_label
_atom_site_type_symbol
_atom_site_fract_x
_atom_site_fract_y
_atom_site_fract_z
_atom_site_U_iso_or_equiv
_atom_site_adp_type
_atom_site_occupancy
_atom_site_site_symmetry_order
_atom_site_calc_flag
_atom_site_refinement_flags_posn
_atom_site_refinement_flags_adp
C1 C 0.83689(14) 0.1788(3) 0.48812(16) 0.0138(5) Uani 1 1 d . .
C2 C 0.70249(14) 0.1160(3) 0.50075(16) 0.0123(4) Uani 1 1 d . .
C3 C 0.72742(13) 0.1565(3) 0.60247(16) 0.0115(4) Uani 1 1 d . .
C4 C 0.81247(14) 0.1629(3) 0.64837(16) 0.0133(5) Uani 1 1 d . .
C5 C 0.89410(15) 0.0917(3) 0.43813(18) 0.0196(5) Uani 1 1 d . .
H5A H 0.9475 0.1420 0.4610 0.029 Uiso 1 1 calc R U
H5B H 0.8755 0.1071 0.3673 0.029 Uiso 1 1 calc R U
H5C H 0.8965 -0.0306 0.4536 0.029 Uiso 1 1 calc R U
C6 C 0.83097(15) 0.3697(3) 0.47220(17) 0.0176(5) Uani 1 1 d . .
H6A H 0.7901 0.4164 0.5025 0.026 Uiso 1 1 calc R U
H6B H 0.8163 0.3940 0.4020 0.026 Uiso 1 1 calc R U
H6C H 0.8827 0.4227 0.5018 0.026 Uiso 1 1 calc R U
C7 C 0.67569(14) 0.1812(3) 0.66665(16) 0.0120(4) Uani 1 1 d . .
H7 H 0.7034 0.2130 0.7310 0.014 Uiso 1 1 calc R U
C8 C 0.59409(14) 0.1685(3) 0.65473(16) 0.0118(4) Uani 1 1 d . .
C9 C 0.56027(14) 0.1988(3) 0.73568(16) 0.0129(4) Uani 1 1 d . .
H9 H 0.5950 0.2370 0.7950 0.016 Uiso 1 1 calc R U
C10 C 0.48101(14) 0.1763(3) 0.73384(17) 0.0139(5) Uani 1 1 d . .
H10 H 0.4441 0.1405 0.6756 0.017 Uiso 1 1 calc R U
C11 C 0.45508(14) 0.2072(3) 0.81965(17) 0.0142(5) Uani 1 1 d . .
H11 H 0.4942 0.2502 0.8740 0.017 Uiso 1 1 calc R U
C12 C 0.31541(14) 0.1227(3) 0.75468(17) 0.0157(5) Uani 1 1 d . .
H12A H 0.2794 0.0522 0.7835 0.019 Uiso 1 1 calc R U
H12B H 0.3356 0.0503 0.7084 0.019 Uiso 1 1 calc R U
C13 C 0.26892(16) 0.2730(3) 0.7000(2) 0.0230(6) Uani 1 1 d . .
H13A H 0.2450 0.3390 0.7445 0.034 Uiso 1 1 calc R U
H13B H 0.2266 0.2302 0.6456 0.034 Uiso 1 1 calc R U
H13C H 0.3053 0.3463 0.6746 0.034 Uiso 1 1 calc R U
C14 C 0.36749(15) 0.2171(3) 0.92948(18) 0.0184(5) Uani 1 1 d . .
H14A H 0.3118 0.2579 0.9205 0.022 Uiso 1 1 calc R U
H14B H 0.4038 0.3082 0.9631 0.022 Uiso 1 1 calc R U
C15 C 0.37960(19) 0.0582(4) 0.9919(2) 0.0271(6) Uani 1 1 d . .
H15A H 0.3435 -0.0319 0.9588 0.041 Uiso 1 1 calc R U
H15B H 0.3681 0.0838 1.0550 0.041 Uiso 1 1 calc R U
H15C H 0.4351 0.0195 1.0024 0.041 Uiso 1 1 calc R U
C16 C 0.03166(17) 0.3371(4) 0.7619(2) 0.0274(6) Uani 1 1 d . .
H16A H -0.0231 0.2953 0.7590 0.033 Uiso 1 1 calc R U
H16B H 0.0365 0.4542 0.7893 0.033 Uiso 1 1 calc R U
Cl1 Cl 0.04695(4) 0.34273(10) 0.64248(5) 0.0323(2) Uani 1 1 d . .
Cl2 Cl 0.10211(5) 0.20197(11) 0.83923(7) 0.0461(2) Uani 1 1 d . .
N1 N 0.38340(12) 0.1834(3) 0.83291(14) 0.0136(4) Uani 1 1 d . .
O1 O 0.63310(10) 0.0888(2) 0.45288(11) 0.0154(4) Uani 1 1 d . .
O2 O 0.84227(10) 0.1778(2) 0.73582(12) 0.0202(4) Uani 1 1 d . .
O3 O 0.86451(9) 0.1400(2) 0.59007(11) 0.0147(4) Uani 1 1 d . .
O4 O 0.75985(10) 0.1001(2) 0.44985(11) 0.0141(3) Uani 1 1 d . .
O5 O 0.54042(10) 0.1218(2) 0.56999(12) 0.0179(4) Uani 1 1 d . .

loop_
_atom_site_aniso_label
_atom_site_aniso_U_11
_atom_site_aniso_U_22
_atom_site_aniso_U_33
_atom_site_aniso_U_23
_atom_site_aniso_U_13
_atom_site_aniso_U_12
C1 0.0139(11) 0.0201(12) 0.0075(10) 0.0006(9) 0.0027(8) -0.0001(9)
C2 0.0165(11) 0.0094(10) 0.0114(10) 0.0015(8) 0.0041(8) 0.0005(8)
C3 0.0137(11) 0.0106(10) 0.0098(10) -0.0002(8) 0.0017(8) -0.0007(8)
C4 0.0172(11) 0.0127(11) 0.0115(10) 0.0017(8) 0.0062(9) -0.0016(9)
C5 0.0170(12) 0.0261(13) 0.0168(12) -0.0024(10) 0.0061(9) 0.0032(10)
C6 0.0211(12) 0.0188(12) 0.0142(11) 0.0010(9) 0.0066(9) -0.0035(10)
C7 0.0184(11) 0.0091(10) 0.0080(10) 0.0009(8) 0.0020(8) -0.0004(8)
C8 0.0157(11) 0.0093(10) 0.0094(10) 0.0003(8) 0.0008(8) 0.0002(8)
C9 0.0179(11) 0.0089(10) 0.0115(10) -0.0001(8) 0.0025(8) -0.0001(9)
C10 0.0165(11) 0.0114(11) 0.0131(11) -0.0012(9) 0.0023(9) 0.0006(9)
C11 0.0158(11) 0.0110(11) 0.0153(11) -0.0012(9) 0.0029(9) 0.0000(8)
C12 0.0147(11) 0.0149(11) 0.0175(11) -0.0049(9) 0.0039(9) -0.0016(9)
C13 0.0206(13) 0.0237(13) 0.0227(13) -0.0007(11) 0.0019(10) 0.0021(10)
C14 0.0210(12) 0.0202(12) 0.0168(12) -0.0089(10) 0.0101(9) -0.0023(10)
C15 0.0387(16) 0.0271(15) 0.0201(13) -0.0030(11) 0.0161(12) -0.0069(12)
C16 0.0199(13) 0.0247(14) 0.0366(16) -0.0029(12) 0.0052(11) -0.0025(11)
Cl1 0.0223(3) 0.0401(4) 0.0354(4) -0.0074(3) 0.0087(3) -0.0039(3)
Cl2 0.0405(5) 0.0353(4) 0.0597(6) 0.0208(4) 0.0068(4) 0.0008(3)
N1 0.0157(10) 0.0127(9) 0.0130(9) -0.0033(8) 0.0048(7) -0.0001(7)
O1 0.0154(8) 0.0208(9) 0.0096(7) -0.0002(7) 0.0021(6) -0.0030(7)
O2 0.0153(8) 0.0338(10) 0.0102(8) 0.0013(7) 0.0007(6) -0.0029(7)
O3 0.0123(8) 0.0233(9) 0.0087(8) 0.0030(6) 0.0028(6) 0.0016(7)
O4 0.0144(8) 0.0185(8) 0.0099(7) -0.0029(6) 0.0038(6) -0.0016(6)
O5 0.0139(8) 0.0265(9) 0.0122(8) -0.0070(7) 0.0012(6) -0.0011(7)

loop_
_atom_type_symbol
_atom_type_description
_atom_type_scat_dispersion_real
_atom_type_scat_dispersion_imag
_atom_type_scat_source
C C 0.0033 0.0016 'International Tables Vol C Tables 4.2.6.8 and 6.1.1.4'
H H 0.0000 0.0000 'International Tables Vol C Tables 4.2.6.8 and 6.1.1.4'
N N 0.0061 0.0033 'International Tables Vol C Tables 4.2.6.8 and 6.1.1.4'
O O 0.0106 0.0060 'International Tables Vol C Tables 4.2.6.8 and 6.1.1.4'
Cl Cl 0.1484 0.1585 'International Tables Vol C Tables 4.2.6.8 and 6.1.1.4'

loop_
_geom_angle_atom_site_label_1
_geom_angle_atom_site_label_2
_geom_angle_atom_site_label_3
_geom_angle
O3 C1 O4 109.56(18)
O3 C1 C5 106.25(19)
O4 C1 C5 106.23(19)
O3 C1 C6 110.64(19)
O4 C1 C6 110.08(19)
C5 C1 C6 113.9(2)
O1 C2 O4 115.11(19)
O1 C2 C3 126.7(2)
O4 C2 C3 118.1(2)
C2 C3 C7 125.8(2)
C2 C3 C4 118.6(2)
C7 C3 C4 115.49(19)
O2 C4 O3 116.4(2)
O2 C4 C3 125.7(2)
O3 C4 C3 117.76(19)
C1 C5 H5A 109.5
C1 C5 H5B 109.5
H5A C5 H5B 109.5
C1 C5 H5C 109.5
H5A C5 H5C 109.5
H5B C5 H5C 109.5
C1 C6 H6A 109.5
C1 C6 H6B 109.5
H6A C6 H6B 109.5
C1 C6 H6C 109.5
H6A C6 H6C 109.5
H6B C6 H6C 109.5
C8 C7 C3 133.5(2)
C8 C7 H7 113.3
C3 C7 H7 113.3
O5 C8 C7 125.2(2)
O5 C8 C9 115.1(2)
C7 C8 C9 119.7(2)
C10 C9 C8 124.4(2)
C10 C9 H9 117.8
C8 C9 H9 117.8
C9 C10 C11 119.0(2)
C9 C10 H10 120.5
C11 C10 H10 120.5
N1 C11 C10 127.4(2)
N1 C11 H11 116.3
C10 C11 H11 116.3
N1 C12 C13 110.7(2)
N1 C12 H12A 109.5
C13 C12 H12A 109.5
N1 C12 H12B 109.5
C13 C12 H12B 109.5
H12A C12 H12B 108.1
C12 C13 H13A 109.5
C12 C13 H13B 109.5
H13A C13 H13B 109.5
C12 C13 H13C 109.5
H13A C13 H13C 109.5
H13B C13 H13C 109.5
N1 C14 C15 111.2(2)
N1 C14 H14A 109.4
C15 C14 H14A 109.4
N1 C14 H14B 109.4
C15 C14 H14B 109.4
H14A C14 H14B 108.0
C14 C15 H15A 109.5
C14 C15 H15B 109.5
H15A C15 H15B 109.5
C14 C15 H15C 109.5
H15A C15 H15C 109.5
H15B C15 H15C 109.5
Cl1 C16 Cl2 111.28(16)
Cl1 C16 H16A 109.4
Cl2 C16 H16A 109.4
Cl1 C16 H16B 109.4
Cl2 C16 H16B 109.4
H16A C16 H16B 108.0
C11 N1 C12 122.9(2)
C11 N1 C14 120.1(2)
C12 N1 C14 117.01(19)
C4 O3 C1 118.06(18)
C2 O4 C1 118.92(17)

loop_
_geom_bond_atom_site_label_1
_geom_bond_atom_site_label_2
_geom_bond_distance
C1 O3 1.434(3)
C1 O4 1.443(3)
C1 C5 1.508(3)
C1 C6 1.510(3)
C2 O1 1.240(3)
C2 O4 1.363(3)
C2 C3 1.430(3)
C3 C7 1.431(3)
C3 C4 1.451(3)
C4 O2 1.221(3)
C4 O3 1.370(3)
C5 H5A 0.9800
C5 H5B 0.9800
C5 H5C 0.9800
C6 H6A 0.9800
C6 H6B 0.9800
C6 H6C 0.9800
C7 C8 1.379(3)
C7 H7 0.9500
C8 O5 1.371(3)
C8 C9 1.424(3)
C9 C10 1.371(3)
C9 H9 0.9500
C10 C11 1.411(3)
C10 H10 0.9500
C11 N1 1.308(3)
C11 H11 0.9500
C12 N1 1.478(3)
C12 C13 1.522(4)
C12 H12A 0.9900
C12 H12B 0.9900
C13 H13A 0.9800
C13 H13B 0.9800
C13 H13C 0.9800
C14 N1 1.479(3)
C14 C15 1.508(4)
C14 H14A 0.9900
C14 H14B 0.9900
C15 H15A 0.9800
C15 H15B 0.9800
C15 H15C 0.9800
C16 Cl1 1.770(3)
C16 Cl2 1.770(3)
C16 H16A 0.9900
C16 H16B 0.9900

loop_
_geom_torsion_atom_site_label_1
_geom_torsion_atom_site_label_2
_geom_torsion_atom_site_label_3
_geom_torsion_atom_site_label_4
_geom_torsion
O1 C2 C3 C7 -3.3(4)
O4 C2 C3 C7 178.7(2)
O1 C2 C3 C4 172.3(2)
O4 C2 C3 C4 -5.7(3)
C2 C3 C4 O2 -171.8(2)
C7 C3 C4 O2 4.2(3)
C2 C3 C4 O3 3.9(3)
C7 C3 C4 O3 180.00(19)
C2 C3 C7 C8 3.0(4)
C4 C3 C7 C8 -172.7(2)
C3 C7 C8 O5 1.3(4)
C3 C7 C8 C9 178.7(2)
O5 C8 C9 C10 3.1(3)
C7 C8 C9 C10 -174.6(2)
C8 C9 C10 C11 178.7(2)
C9 C10 C11 N1 -175.8(2)
C10 C11 N1 C12 -2.1(4)
C10 C11 N1 C14 177.8(2)
C13 C12 N1 C11 -91.8(3)
C13 C12 N1 C14 88.4(3)
C15 C14 N1 C11 -91.3(3)
C15 C14 N1 C12 88.5(3)
O2 C4 O3 C1 -159.4(2)
C3 C4 O3 C1 24.4(3)
O4 C1 O3 C4 -48.2(3)
C5 C1 O3 C4 -162.5(2)
C6 C1 O3 C4 73.4(3)
O1 C2 O4 C1 160.9(2)
C3 C2 O4 C1 -20.9(3)
O3 C1 O4 C2 46.6(3)
C5 C1 O4 C2 160.99(19)
C6 C1 O4 C2 -75.3(2)
